data_7226578
loop_
_publ_author_name
'Zhu, Xiaolei'
'Qiao, Li'
'Ye, Pingping'
'Ying, Beibei'
'Xu, Jun'
'Shen, Chao'
'Zhang, Peng-Fei'

_publ_section_title
;
 Copper-catalyzed rapid C-H nitration of 8-aminoquinolines by using sodium
 nitrite as the nitro source under mild conditions
;
_journal_name_full 'RSC Adv.'
_journal_paper_doi 10.1039/C6RA19583K
_journal_year 2016
_chemical_formula_sum 'C16 H10 Br N3 O3'
_chemical_formula_weight 372.18
_chemical_name_systematic
; 
 ? 
;
_space_group_IT_number 14
_symmetry_cell_setting monoclinic
_symmetry_space_group_name_Hall '-P 2yn'
_symmetry_space_group_name_H-M 'P 1 21/n 1'
_atom_sites_solution_hydrogens geom
_atom_sites_solution_primary direct
_atom_sites_solution_secondary difmap
_audit_creation_method SHELXL-97
_audit_update_record
;
2015-12-24 deposited with the CCDC.
2016-09-16 downloaded from the CCDC.
;
_cell_angle_alpha 90.00
_cell_angle_beta 98.859(4)
_cell_angle_gamma 90.00
_cell_formula_units_Z 4
_cell_length_a 9.029(3)
_cell_length_b 9.545(3)
_cell_length_c 17.249(5)
_cell_measurement_reflns_used 3529
_cell_measurement_temperature 296(2)
_cell_measurement_theta_max 25.97
_cell_measurement_theta_min 2.39
_cell_volume 1468.8(8)
_computing_cell_refinement 'Bruker SMART'
_computing_data_collection 'Bruker SMART'
_computing_data_reduction 'Bruker SAINT'
_computing_molecular_graphics 'Bruker SHELXTL'
_computing_publication_material 'Bruker SHELXTL'
_computing_structure_refinement 'SHELXL-97 (Sheldrick, 1997)'
_computing_structure_solution 'SHELXS-97 (Sheldrick, 1990)'
_diffrn_ambient_temperature 296(2)
_diffrn_measured_fraction_theta_full 0.972
_diffrn_measured_fraction_theta_max 0.972
_diffrn_measurement_device_type 'CCD area detector'
_diffrn_measurement_method 'phi and omega scans'
_diffrn_radiation_monochromator graphite
_diffrn_radiation_source 'fine-focus sealed tube'
_diffrn_radiation_type MoK\a
_diffrn_radiation_wavelength 0.71073
_diffrn_reflns_av_R_equivalents 0.0229
_diffrn_reflns_av_sigmaI/netI 0.0284
_diffrn_reflns_limit_h_max 11
_diffrn_reflns_limit_h_min -11
_diffrn_reflns_limit_k_max 9
_diffrn_reflns_limit_k_min -12
_diffrn_reflns_limit_l_max 21
_diffrn_reflns_limit_l_min -19
_diffrn_reflns_number 8414
_diffrn_reflns_theta_full 27.40
_diffrn_reflns_theta_max 27.40
_diffrn_reflns_theta_min 2.41
_exptl_absorpt_coefficient_mu 2.818
_exptl_absorpt_correction_T_max 0.6310
_exptl_absorpt_correction_T_min 0.5512
_exptl_absorpt_correction_type none
_exptl_crystal_colour COLORLESS
_exptl_crystal_density_diffrn 1.683
_exptl_crystal_density_method 'not measured'
_exptl_crystal_description BLOCK
_exptl_crystal_F_000 744
_exptl_crystal_size_max 0.24
_exptl_crystal_size_mid 0.20
_exptl_crystal_size_min 0.18
_refine_diff_density_max 0.326
_refine_diff_density_min -0.529
_refine_diff_density_rms 0.081
_refine_ls_extinction_method none
_refine_ls_goodness_of_fit_ref 1.068
_refine_ls_hydrogen_treatment mixed
_refine_ls_matrix_type full
_refine_ls_number_parameters 208
_refine_ls_number_reflns 3258
_refine_ls_number_restraints 0
_refine_ls_restrained_S_all 1.068
_refine_ls_R_factor_all 0.0463
_refine_ls_R_factor_gt 0.0338
_refine_ls_shift/su_max 0.002
_refine_ls_shift/su_mean 0.000
_refine_ls_structure_factor_coef Fsqd
_refine_ls_weighting_details 'calc w=1/[\s^2^(Fo^2^)+(0.0402P)^2^+0.4465P] where P=(Fo^2^+2Fc^2^)/3'
_refine_ls_weighting_scheme calc
_refine_ls_wR_factor_gt 0.0792
_refine_ls_wR_factor_ref 0.0836
_reflns_number_gt 2606
_reflns_number_total 3258
_reflns_threshold_expression >2sigma(I)
_cod_data_source_file c6ra19583k2.cif
_cod_data_source_block 1
_cod_depositor_comments
;
The following automatic conversions were performed:

'_symmetry_cell_setting' value 'Monoclinic' changed to 'monoclinic'
according to
/usr/data/users/saulius/crontab/automatic-downloads/rss-feeds/RSC/lib/dictionaries/cif_core.dic
dictionary named 'cif_core.dic' version 2.4.2 from 2011-04-26.

Automatic conversion script
Id: cif_fix_values 4268 2015-11-12 08:31:59Z antanas 
;
_cod_original_cell_volume 1468.9(7)
_cod_original_sg_symbol_H-M P2(1)/n
_cod_database_code 7226578

loop_
_symmetry_equiv_pos_as_xyz
'x, y, z'
'-x+1/2, y+1/2, -z+1/2'
'-x, -y, -z'
'x-1/2, -y-1/2, z-1/2'

loop_
_atom_site_label
_atom_site_type_symbol
_atom_site_fract_x
_atom_site_fract_y
_atom_site_fract_z
_atom_site_U_iso_or_equiv
_atom_site_adp_type
_atom_site_occupancy
_atom_site_symmetry_multiplicity
_atom_site_calc_flag
_atom_site_refinement_flags
Br1 Br 0.19484(3) 1.10091(3) 1.088992(16) 0.05850(12) Uani 1 1 d .
C10 C 0.5445(2) 0.6041(2) 0.87775(12) 0.0351(4) Uani 1 1 d .
O3 O 0.45932(18) 0.66084(18) 0.82558(8) 0.0464(4) Uani 1 1 d .
C6 C 0.4572(2) 0.7367(2) 0.98495(11) 0.0324(4) Uani 1 1 d .
N1 N 0.2184(2) 0.6872(2) 0.89555(11) 0.0445(4) Uani 1 1 d .
C5 C 0.5255(2) 0.8091(2) 1.05463(11) 0.0328(4) Uani 1 1 d .
O1 O 0.2312(2) 0.55982(18) 0.90036(11) 0.0553(4) Uani 1 1 d .
C4 C 0.4496(2) 0.9191(2) 1.08699(11) 0.0341(4) Uani 1 1 d .
N2 N 0.6628(2) 0.7613(2) 1.08807(10) 0.0430(4) Uani 1 1 d .
C2 C 0.2377(2) 0.8860(2) 0.98378(13) 0.0393(5) Uani 1 1 d .
H2 H 0.1426 0.9118 0.9593 0.047 Uiso 1 1 calc R
O2 O 0.1254(2) 0.7483(2) 0.84803(11) 0.0712(6) Uani 1 1 d .
N3 N 0.54361(19) 0.63382(18) 0.95601(10) 0.0358(4) Uani 1 1 d .
H3 H 0.6014 0.5846 0.9898 0.043 Uiso 1 1 calc R
C12 C 0.6079(3) 0.4004(2) 0.80167(13) 0.0444(5) Uani 1 1 d .
H12 H 0.5129 0.4089 0.7723 0.053 Uiso 1 1 calc R
C3 C 0.3044(2) 0.9570(2) 1.04791(12) 0.0375(4) Uani 1 1 d .
C1 C 0.3125(2) 0.7734(2) 0.95446(12) 0.0356(4) Uani 1 1 d .
C7 C 0.5227(3) 0.9818(2) 1.15675(12) 0.0432(5) Uani 1 1 d .
H7 H 0.4781 1.0556 1.1797 0.052 Uiso 1 1 calc R
C11 C 0.6544(2) 0.4948(2) 0.86202(11) 0.0368(4) Uani 1 1 d .
C13 C 0.7022(3) 0.2941(3) 0.78511(14) 0.0518(6) Uani 1 1 d .
H13 H 0.6690 0.2291 0.7461 0.062 Uiso 1 1 calc R
C9 C 0.7239(3) 0.8216(3) 1.15436(14) 0.0529(6) Uani 1 1 d .
H9 H 0.8160 0.7879 1.1789 0.063 Uiso 1 1 calc R
C15 C 0.8937(3) 0.3785(3) 0.88538(18) 0.0616(7) Uani 1 1 d .
H15 H 0.9905 0.3717 0.9128 0.074 Uiso 1 1 calc R
C14 C 0.8446(3) 0.2842(3) 0.82610(16) 0.0578(7) Uani 1 1 d .
H14 H 0.9083 0.2137 0.8140 0.069 Uiso 1 1 calc R
C8 C 0.6594(3) 0.9324(3) 1.18991(13) 0.0517(6) Uani 1 1 d .
H8 H 0.7093 0.9722 1.2358 0.062 Uiso 1 1 calc R
C16 C 0.7981(2) 0.4835(3) 0.90390(14) 0.0497(6) Uani 1 1 d .
H16 H 0.8305 0.5461 0.9443 0.060 Uiso 1 1 calc R

loop_
_atom_site_aniso_label
_atom_site_aniso_U_11
_atom_site_aniso_U_22
_atom_site_aniso_U_33
_atom_site_aniso_U_23
_atom_site_aniso_U_13
_atom_site_aniso_U_12
Br1 0.04618(16) 0.06038(18) 0.0706(2) -0.01917(13) 0.01426(12) 0.00650(11)
C10 0.0357(11) 0.0383(11) 0.0305(10) 0.0011(8) 0.0026(8) -0.0047(9)
O3 0.0496(9) 0.0557(10) 0.0315(8) 0.0048(7) -0.0016(7) 0.0074(8)
C6 0.0353(10) 0.0336(10) 0.0280(10) 0.0040(8) 0.0042(8) -0.0015(8)
N1 0.0340(10) 0.0552(12) 0.0416(10) -0.0068(9) -0.0031(8) -0.0016(9)
C5 0.0329(10) 0.0382(11) 0.0264(9) 0.0053(8) 0.0012(8) -0.0026(8)
O1 0.0536(10) 0.0469(10) 0.0626(11) -0.0072(8) 0.0003(8) -0.0124(8)
C4 0.0378(11) 0.0376(11) 0.0267(10) 0.0038(8) 0.0042(8) -0.0047(8)
N2 0.0399(10) 0.0521(11) 0.0339(10) 0.0032(8) -0.0045(8) 0.0058(8)
C2 0.0311(11) 0.0462(13) 0.0395(12) 0.0027(9) 0.0020(9) 0.0021(9)
O2 0.0596(11) 0.0796(13) 0.0625(12) -0.0158(10) -0.0283(9) 0.0158(10)
N3 0.0374(9) 0.0393(9) 0.0291(9) 0.0033(7) 0.0003(7) 0.0054(7)
C12 0.0473(13) 0.0524(14) 0.0331(11) -0.0037(10) 0.0051(9) -0.0023(10)
C3 0.0345(11) 0.0399(11) 0.0393(11) -0.0012(9) 0.0099(9) 0.0002(9)
C1 0.0337(10) 0.0404(11) 0.0313(10) 0.0005(9) 0.0008(8) -0.0039(9)
C7 0.0514(13) 0.0460(13) 0.0315(11) -0.0047(9) 0.0045(9) -0.0050(10)
C11 0.0378(11) 0.0422(11) 0.0310(10) 0.0027(9) 0.0071(8) -0.0040(9)
C13 0.0622(16) 0.0519(14) 0.0444(13) -0.0084(11) 0.0179(12) -0.0041(12)
C9 0.0450(13) 0.0702(17) 0.0379(13) 0.0028(11) -0.0112(10) 0.0033(12)
C15 0.0375(13) 0.0723(18) 0.0739(18) -0.0051(14) 0.0049(12) 0.0069(12)
C14 0.0565(16) 0.0556(15) 0.0675(17) -0.0031(13) 0.0288(13) 0.0070(12)
C8 0.0544(15) 0.0628(16) 0.0334(12) -0.0033(11) -0.0070(10) -0.0062(12)
C16 0.0408(13) 0.0568(15) 0.0498(13) -0.0073(11) 0.0016(10) -0.0013(11)

loop_
_atom_type_symbol
_atom_type_description
_atom_type_scat_dispersion_real
_atom_type_scat_dispersion_imag
_atom_type_scat_source
C C 0.0033 0.0016 'International Tables Vol C Tables 4.2.6.8 and 6.1.1.4'
H H 0.0000 0.0000 'International Tables Vol C Tables 4.2.6.8 and 6.1.1.4'
N N 0.0061 0.0033 'International Tables Vol C Tables 4.2.6.8 and 6.1.1.4'
O O 0.0106 0.0060 'International Tables Vol C Tables 4.2.6.8 and 6.1.1.4'
Br Br -0.2901 2.4595 'International Tables Vol C Tables 4.2.6.8 and 6.1.1.4'

loop_
_geom_angle_atom_site_label_1
_geom_angle_atom_site_label_2
_geom_angle_atom_site_label_3
_geom_angle
O3 C10 N3 122.3(2)
O3 C10 C11 122.57(19)
N3 C10 C11 115.15(17)
C1 C6 N3 126.37(18)
C1 C6 C5 117.15(18)
N3 C6 C5 116.47(17)
O1 N1 O2 124.5(2)
O1 N1 C1 118.06(18)
O2 N1 C1 117.3(2)
N2 C5 C4 123.08(18)
N2 C5 C6 115.95(18)
C4 C5 C6 120.92(18)
C7 C4 C5 117.31(19)
C7 C4 C3 124.8(2)
C5 C4 C3 117.90(18)
C9 N2 C5 116.9(2)
C3 C2 C1 119.88(19)
C3 C2 H2 120.1
C1 C2 H2 120.1
C10 N3 C6 125.63(17)
C10 N3 H3 117.2
C6 N3 H3 117.2
C13 C12 C11 120.4(2)
C13 C12 H12 119.8
C11 C12 H12 119.8
C2 C3 C4 121.30(19)
C2 C3 Br1 118.40(16)
C4 C3 Br1 120.18(15)
C6 C1 C2 122.54(19)
C6 C1 N1 122.35(18)
C2 C1 N1 114.69(18)
C8 C7 C4 119.0(2)
C8 C7 H7 120.5
C4 C7 H7 120.5
C16 C11 C12 119.3(2)
C16 C11 C10 123.6(2)
C12 C11 C10 117.10(19)
C14 C13 C12 120.1(2)
C14 C13 H13 119.9
C12 C13 H13 119.9
N2 C9 C8 124.3(2)
N2 C9 H9 117.9
C8 C9 H9 117.9
C14 C15 C16 119.9(2)
C14 C15 H15 120.0
C16 C15 H15 120.0
C13 C14 C15 120.3(2)
C13 C14 H14 119.8
C15 C14 H14 119.8
C7 C8 C9 119.4(2)
C7 C8 H8 120.3
C9 C8 H8 120.3
C11 C16 C15 120.0(2)
C11 C16 H16 120.0
C15 C16 H16 120.0

loop_
_geom_bond_atom_site_label_1
_geom_bond_atom_site_label_2
_geom_bond_distance
Br1 C3 1.893(2)
C10 O3 1.217(2)
C10 N3 1.380(3)
C10 C11 1.494(3)
C6 C1 1.376(3)
C6 N3 1.394(3)
C6 C5 1.440(3)
N1 O1 1.223(3)
N1 O2 1.227(2)
N1 C1 1.472(3)
C5 N2 1.362(3)
C5 C4 1.415(3)
C4 C7 1.413(3)
C4 C3 1.425(3)
N2 C9 1.323(3)
C2 C3 1.357(3)
C2 C1 1.404(3)
C2 H2 0.9300
N3 H3 0.8600
C12 C13 1.382(3)
C12 C11 1.392(3)
C12 H12 0.9300
C7 C8 1.362(3)
C7 H7 0.9300
C11 C16 1.389(3)
C13 C14 1.372(4)
C13 H13 0.9300
C9 C8 1.394(4)
C9 H9 0.9300
C15 C14 1.383(4)
C15 C16 1.392(4)
C15 H15 0.9300
C14 H14 0.9300
C8 H8 0.9300
C16 H16 0.9300

loop_
_geom_torsion_atom_site_label_1
_geom_torsion_atom_site_label_2
_geom_torsion_atom_site_label_3
_geom_torsion_atom_site_label_4
_geom_torsion
C1 C6 C5 N2 173.65(18)
N3 C6 C5 N2 -4.9(3)
C1 C6 C5 C4 -3.9(3)
N3 C6 C5 C4 177.51(17)
N2 C5 C4 C7 0.8(3)
C6 C5 C4 C7 178.13(18)
N2 C5 C4 C3 -178.10(19)
C6 C5 C4 C3 -0.7(3)
C4 C5 N2 C9 0.9(3)
C6 C5 N2 C9 -176.6(2)
O3 C10 N3 C6 -5.3(3)
C11 C10 N3 C6 176.24(18)
C1 C6 N3 C10 37.5(3)
C5 C6 N3 C10 -144.0(2)
C1 C2 C3 C4 -0.5(3)
C1 C2 C3 Br1 -176.38(16)
C7 C4 C3 C2 -175.8(2)
C5 C4 C3 C2 3.0(3)
C7 C4 C3 Br1 0.0(3)
C5 C4 C3 Br1 178.83(14)
N3 C6 C1 C2 -174.93(19)
C5 C6 C1 C2 6.6(3)
N3 C6 C1 N1 12.9(3)
C5 C6 C1 N1 -165.51(18)
C3 C2 C1 C6 -4.6(3)
C3 C2 C1 N1 168.09(19)
O1 N1 C1 C6 35.8(3)
O2 N1 C1 C6 -148.8(2)
O1 N1 C1 C2 -136.9(2)
O2 N1 C1 C2 38.4(3)
C5 C4 C7 C8 -1.2(3)
C3 C4 C7 C8 177.6(2)
C13 C12 C11 C16 1.9(3)
C13 C12 C11 C10 -178.3(2)
O3 C10 C11 C16 142.2(2)
N3 C10 C11 C16 -39.4(3)
O3 C10 C11 C12 -37.7(3)
N3 C10 C11 C12 140.8(2)
C11 C12 C13 C14 -2.5(4)
C5 N2 C9 C8 -2.2(4)
C12 C13 C14 C15 1.4(4)
C16 C15 C14 C13 0.4(4)
C4 C7 C8 C9 0.0(4)
N2 C9 C8 C7 1.8(4)
C12 C11 C16 C15 -0.1(4)
C10 C11 C16 C15 -180.0(2)
C14 C15 C16 C11 -1.0(4)
